data_4507633
loop_
_publ_author_name
'Zhang, Ming-Dao'
'Qin, Ling'
'Yang, Hai-Tao'
'Li, Yi-Zhi'
'Guo, Zi-Jian'
'Zheng, He-Gen'

_publ_section_title
;
 Series of Metal--Organic Frameworks Including Novel Architectural
 Features Based on a Star-like Tri(4-pyridylphenyl)amine Ligand
;
_journal_issue 5
_journal_name_full 'Crystal Growth &amp; Design'
_journal_page_first 1961
_journal_paper_doi 10.1021/cg3018612
_journal_volume 13
_journal_year 2013
_chemical_formula_moiety 'C41 H34 Cd N4 O7'
_chemical_formula_sum 'C41 H34 Cd N4 O7'
_chemical_formula_weight 807.12
_chemical_name_systematic
; 
 ? 
;
_space_group_IT_number 60
_symmetry_cell_setting orthorhombic
_symmetry_space_group_name_Hall '-P 2n 2ab'
_symmetry_space_group_name_H-M 'P b c n'
_atom_sites_solution_hydrogens geom
_atom_sites_solution_primary direct
_atom_sites_solution_secondary difmap
_audit_creation_method SHELXL-97
_cell_angle_alpha 90.00
_cell_angle_beta 90.00
_cell_angle_gamma 90.00
_cell_formula_units_Z 8
_cell_length_a 29.814(2)
_cell_length_b 13.0074(9)
_cell_length_c 19.1298(12)
_cell_measurement_reflns_used 8475
_cell_measurement_temperature 296(2)
_cell_measurement_theta_max 24.035
_cell_measurement_theta_min 2.310
_cell_volume 7418.6(9)
_computing_structure_refinement 'SHELXL-97 (Sheldrick, 1997)'
_computing_structure_solution 'SHELXS-97 (Sheldrick, 1990)'
_diffrn_ambient_temperature 296(2)
_diffrn_measured_fraction_theta_full 1.000
_diffrn_measured_fraction_theta_max 1.000
_diffrn_radiation_monochromator graphite
_diffrn_radiation_source 'fine-focus sealed tube'
_diffrn_radiation_type MoK\a
_diffrn_radiation_wavelength 0.71073
_diffrn_reflns_av_R_equivalents 0.0663
_diffrn_reflns_av_sigmaI/netI 0.0411
_diffrn_reflns_limit_h_max 35
_diffrn_reflns_limit_h_min -35
_diffrn_reflns_limit_k_max 15
_diffrn_reflns_limit_k_min -13
_diffrn_reflns_limit_l_max 22
_diffrn_reflns_limit_l_min -17
_diffrn_reflns_number 39782
_diffrn_reflns_theta_full 25.00
_diffrn_reflns_theta_max 25.00
_diffrn_reflns_theta_min 1.37
_exptl_absorpt_coefficient_mu 0.645
_exptl_absorpt_correction_T_max 0.879
_exptl_absorpt_correction_T_min 0.763
_exptl_absorpt_correction_type multi-scan
_exptl_crystal_colour yellow
_exptl_crystal_density_diffrn 1.445
_exptl_crystal_density_method 'not measured'
_exptl_crystal_description rod-like
_exptl_crystal_F_000 3296
_exptl_crystal_size_max 0.42
_exptl_crystal_size_mid 0.18
_exptl_crystal_size_min 0.16
_refine_diff_density_max 0.581
_refine_diff_density_min -0.660
_refine_diff_density_rms 0.072
_refine_ls_extinction_method none
_refine_ls_goodness_of_fit_ref 0.975
_refine_ls_hydrogen_treatment constr
_refine_ls_matrix_type full
_refine_ls_number_parameters 479
_refine_ls_number_reflns 6541
_refine_ls_number_restraints 5
_refine_ls_restrained_S_all 0.976
_refine_ls_R_factor_all 0.0672
_refine_ls_R_factor_gt 0.0447
_refine_ls_shift/su_max 0.003
_refine_ls_shift/su_mean 0.000
_refine_ls_structure_factor_coef Fsqd
_refine_ls_weighting_details 'calc w=1/[\s^2^(Fo^2^)+(0.0851P)^2^+0.0000P] where P=(Fo^2^+2Fc^2^)/3'
_refine_ls_weighting_scheme calc
_refine_ls_wR_factor_gt 0.1267
_refine_ls_wR_factor_ref 0.1341
_reflns_number_gt 4549
_reflns_number_total 6541
_reflns_threshold_expression >2sigma(I)
_cod_data_source_file cg3018612_si_002.cif
_cod_data_source_block 1
_cod_depositor_comments
;
The following automatic conversions were performed:

'_symmetry_cell_setting' value 'Orthorhombic' changed to
'orthorhombic' according to
/home/saulius/struct/CIF-dictionaries/cif_core.dic dictionary named
'cif_core.dic' version 2.4.2 from 2011-04-26.

Automatic conversion script
Id: cif_fix_values 1891 2012-01-12 08:04:46Z andrius 
;
_cod_original_sg_symbol_Hall -P2n2ab
_cod_original_sg_symbol_H-M Pbcn
_cod_database_code 4507633

loop_
_symmetry_equiv_pos_as_xyz
'x, y, z'
'-x+1/2, -y+1/2, z+1/2'
'-x, y, -z+1/2'
'x+1/2, -y+1/2, -z'
'-x, -y, -z'
'x-1/2, y-1/2, -z-1/2'
'x, -y, z-1/2'
'-x-1/2, y-1/2, z'

loop_
_atom_site_label
_atom_site_type_symbol
_atom_site_fract_x
_atom_site_fract_y
_atom_site_fract_z
_atom_site_U_iso_or_equiv
_atom_site_adp_type
_atom_site_occupancy
_atom_site_symmetry_multiplicity
_atom_site_calc_flag
_atom_site_refinement_flags
O2W O 0.96869(19) 0.9091(4) 0.3504(3) 0.180(2) Uani 1 1 d .
H2WD H 0.9662 0.8732 0.3873 0.216 Uiso 1 1 d R
H2WB H 0.9962 0.9214 0.3426 0.270 Uiso 1 1 d R
O4 O 0.95031(14) 0.6213(3) 0.6471(2) 0.1086(14) Uani 1 1 d .
O3 O 1.00561(9) 0.5274(2) 0.60949(15) 0.0582(7) Uani 1 1 d .
C41 C 0.97013(16) 0.5371(3) 0.6438(2) 0.0599(11) Uani 1 1 d .
C38 C 0.9186(3) 0.2879(6) 0.7614(3) 0.115(2) Uani 1 1 d U
H38 H 0.9079 0.2338 0.7885 0.138 Uiso 1 1 calc R
C37 C 0.9176(2) 0.3859(5) 0.7876(3) 0.103(2) Uani 1 1 d U
H37 H 0.9059 0.3983 0.8318 0.124 Uiso 1 1 calc R
C35 C 0.95064(13) 0.4477(3) 0.6830(2) 0.0561(10) Uani 1 1 d .
N1 N 0.54997(11) 0.6722(2) 0.06339(19) 0.0552(9) Uani 1 1 d .
C5 C 0.58487(17) 0.6721(3) 0.1082(3) 0.0757(14) Uani 1 1 d .
H5 H 0.5906 0.7316 0.1336 0.091 Uiso 1 1 calc R
C1 C 0.54410(16) 0.5875(3) 0.0271(3) 0.0742(14) Uani 1 1 d .
H1 H 0.5211 0.5858 -0.0058 0.089 Uiso 1 1 calc R
C2 C 0.57016(16) 0.5014(4) 0.0352(3) 0.0767(14) Uani 1 1 d .
H2 H 0.5642 0.4435 0.0083 0.092 Uiso 1 1 calc R
Cd1 Cd 1.004122(9) 0.31245(2) 0.451596(15) 0.04877(13) Uani 1 1 d U
O1 O 0.95108(9) 0.3845(2) 0.53382(14) 0.0552(7) Uani 1 1 d U
O5 O 1.05555(9) 0.4157(2) 0.51522(15) 0.0576(7) Uani 1 1 d .
H5B H 1.0728 0.4567 0.4832 0.086 Uiso 1 1 d R
H5E H 1.0522 0.4027 0.5643 0.086 Uiso 1 1 d R
C25 C 0.82530(13) 0.1920(3) 0.2676(2) 0.0518(10) Uani 1 1 d .
C17 C 0.63927(15) 0.3338(3) 0.0429(2) 0.0616(12) Uani 1 1 d .
H17 H 0.6252 0.3419 -0.0001 0.074 Uiso 1 1 calc R
O2 O 0.98873(11) 0.2504(2) 0.57006(17) 0.0730(8) Uani 1 1 d U
C7 C 0.86997(13) 0.3050(3) 0.3468(2) 0.0570(10) Uani 1 1 d .
H7 H 0.8489 0.3570 0.3409 0.068 Uiso 1 1 calc R
N2 N 0.93936(10) 0.2516(2) 0.39659(16) 0.0511(8) Uani 1 1 d .
C40 C 0.96423(13) 0.3270(3) 0.5814(2) 0.0513(10) Uani 1 1 d .
C6 C 0.90776(14) 0.3221(3) 0.3866(2) 0.0593(11) Uani 1 1 d .
H6 H 0.9113 0.3861 0.4074 0.071 Uiso 1 1 calc R
C9 C 0.89485(15) 0.1360(3) 0.3288(2) 0.0598(11) Uani 1 1 d .
H9 H 0.8912 0.0699 0.3111 0.072 Uiso 1 1 calc R
C8 C 0.86346(13) 0.2097(3) 0.3155(2) 0.0503(10) Uani 1 1 d .
C16 C 0.63285(12) 0.4070(3) 0.0937(2) 0.0530(10) Uani 1 1 d .
N4 N 0.71577(11) 0.1504(3) 0.1302(2) 0.0681(11) Uani 1 1 d .
C20 C 0.67938(14) 0.3056(3) 0.1700(3) 0.0640(12) Uani 1 1 d .
H20 H 0.6918 0.2950 0.2140 0.077 Uiso 1 1 calc R
C3 C 0.60452(13) 0.4993(3) 0.0821(2) 0.0526(10) Uani 1 1 d .
C13 C 0.69636(18) -0.2063(3) -0.0437(2) 0.0683(13) Uani 1 1 d .
C22 C 0.75337(13) 0.1631(3) 0.1746(2) 0.0570(11) Uani 1 1 d .
C18 C 0.66603(14) 0.2487(3) 0.0537(2) 0.0638(12) Uani 1 1 d .
H18 H 0.6698 0.2005 0.0183 0.077 Uiso 1 1 calc R
C31 C 0.70157(15) -0.1137(3) 0.0033(2) 0.0631(11) Uani 1 1 d .
C26 C 0.81354(14) 0.2676(3) 0.2193(2) 0.0607(11) Uani 1 1 d .
H26 H 0.8296 0.3288 0.2179 0.073 Uiso 1 1 calc R
C19 C 0.68714(13) 0.2353(3) 0.1170(2) 0.0600(11) Uani 1 1 d .
C28 C 0.71149(14) 0.0600(3) 0.0888(2) 0.0605(11) Uani 1 1 d .
C30 C 0.66590(14) -0.0745(3) 0.0411(3) 0.0721(13) Uani 1 1 d .
H30 H 0.6382 -0.1072 0.0384 0.087 Uiso 1 1 calc R
C33 C 0.74813(15) 0.0187(4) 0.0529(3) 0.0714(13) Uani 1 1 d .
H33 H 0.7763 0.0483 0.0580 0.086 Uiso 1 1 calc R
C23 C 0.76496(13) 0.0865(3) 0.2219(2) 0.0573(10) Uani 1 1 d .
H23 H 0.7488 0.0253 0.2230 0.069 Uiso 1 1 calc R
C24 C 0.80045(14) 0.1010(3) 0.2672(2) 0.0543(10) Uani 1 1 d .
H24 H 0.8080 0.0488 0.2984 0.065 Uiso 1 1 calc R
C21 C 0.65330(13) 0.3911(3) 0.1577(2) 0.0625(11) Uani 1 1 d .
H21 H 0.6494 0.4392 0.1932 0.075 Uiso 1 1 calc R
C10 C 0.93204(14) 0.1602(3) 0.3686(2) 0.0582(11) Uani 1 1 d .
H10 H 0.9533 0.1090 0.3763 0.070 Uiso 1 1 calc R
C27 C 0.77823(14) 0.2529(3) 0.1734(2) 0.0623(11) Uani 1 1 d .
H27 H 0.7711 0.3042 0.1414 0.075 Uiso 1 1 calc R
C34 C 0.95043(13) 0.3488(3) 0.6557(2) 0.0569(10) Uani 1 1 d .
C14 C 0.6564(2) -0.2591(5) -0.0498(3) 0.103(2) Uani 1 1 d .
H14 H 0.6313 -0.2369 -0.0254 0.124 Uiso 1 1 calc R
C29 C 0.67015(14) 0.0116(3) 0.0828(3) 0.0722(13) Uani 1 1 d .
H29 H 0.6454 0.0371 0.1067 0.087 Uiso 1 1 calc R
C39 C 0.93510(18) 0.2680(4) 0.6956(3) 0.0825(15) Uani 1 1 d .
H39 H 0.9359 0.2012 0.6783 0.099 Uiso 1 1 calc R
C32 C 0.74298(15) -0.0642(4) 0.0106(3) 0.0730(13) Uani 1 1 d .
H32 H 0.7676 -0.0889 -0.0140 0.088 Uiso 1 1 calc R
C4 C 0.61213(17) 0.5894(3) 0.1181(2) 0.0765(14) Uani 1 1 d .
H4 H 0.6360 0.5938 0.1493 0.092 Uiso 1 1 calc R
C36 C 0.93366(18) 0.4644(5) 0.7489(2) 0.0781(14) Uani 1 1 d .
H36 H 0.9333 0.5307 0.7670 0.094 Uiso 1 1 calc R
N3 N 0.6864(2) -0.3803(4) -0.1293(3) 0.1179(18) Uani 1 1 d U
C12 C 0.7304(2) -0.2419(6) -0.0847(4) 0.124(2) Uani 1 1 d .
H12 H 0.7579 -0.2080 -0.0857 0.149 Uiso 1 1 calc R
C15 C 0.6538(3) -0.3439(5) -0.0917(3) 0.115(2) Uani 1 1 d .
H15 H 0.6265 -0.3784 -0.0934 0.138 Uiso 1 1 calc R
C11 C 0.7236(3) -0.3286(6) -0.1246(4) 0.146(3) Uani 1 1 d U
H11 H 0.7479 -0.3524 -0.1506 0.176 Uiso 1 1 calc R
O1W O 0.0000 0.2428(6) 0.2500 0.181(4) Uani 1 2 d S
H1WD H -0.0155 0.2453 0.2873 0.217 Uiso 0.50 1 d PR
H1WC H 0.0221 0.2024 0.2558 0.271 Uiso 0.50 1 d PR
O3W O 0.0000 0.0287(8) 0.2500 0.375(12) Uani 1 2 d S
H3WA H 0.0178 0.0598 0.2225 0.450 Uiso 0.50 1 d PR
H3WD H -0.0117 0.0714 0.2782 0.450 Uiso 0.50 1 d PR

loop_
_atom_site_aniso_label
_atom_site_aniso_U_11
_atom_site_aniso_U_22
_atom_site_aniso_U_33
_atom_site_aniso_U_23
_atom_site_aniso_U_13
_atom_site_aniso_U_12
O2W 0.195(6) 0.127(4) 0.218(6) 0.042(4) -0.015(5) 0.023(4)
O4 0.148(4) 0.067(2) 0.110(3) 0.020(2) 0.045(3) 0.042(2)
O3 0.0590(17) 0.0538(17) 0.0619(17) -0.0048(14) 0.0001(14) -0.0089(13)
C41 0.079(3) 0.048(3) 0.053(3) -0.003(2) -0.007(2) 0.007(2)
C38 0.151(7) 0.114(4) 0.079(4) 0.014(3) 0.024(4) -0.063(5)
C37 0.122(5) 0.130(4) 0.058(3) -0.007(3) 0.027(3) -0.042(4)
C35 0.049(2) 0.067(3) 0.053(3) 0.001(2) 0.0006(18) -0.001(2)
N1 0.051(2) 0.045(2) 0.070(2) 0.0009(16) -0.0052(17) 0.0097(15)
C5 0.084(4) 0.053(3) 0.090(3) -0.017(2) -0.025(3) 0.019(2)
C1 0.073(3) 0.058(3) 0.092(4) -0.006(3) -0.037(3) 0.013(2)
C2 0.078(3) 0.057(3) 0.095(4) -0.019(2) -0.033(3) 0.024(3)
Cd1 0.0473(2) 0.0421(2) 0.0570(2) -0.00561(12) -0.00215(13) 0.00553(12)
O1 0.0598(17) 0.0535(16) 0.0523(17) -0.0062(13) 0.0003(12) -0.0039(13)
O5 0.0482(16) 0.0607(18) 0.0640(18) 0.0017(14) -0.0004(13) -0.0010(13)
C25 0.046(2) 0.055(3) 0.054(3) -0.0032(19) -0.0089(18) 0.0084(19)
C17 0.058(3) 0.053(3) 0.074(3) -0.009(2) -0.024(2) 0.007(2)
O2 0.085(2) 0.059(2) 0.0748(18) 0.0028(15) 0.0172(17) 0.0124(16)
C7 0.048(2) 0.050(2) 0.073(3) -0.001(2) -0.010(2) 0.0042(19)
N2 0.0506(19) 0.046(2) 0.057(2) -0.0033(16) -0.0081(15) 0.0016(16)
C40 0.050(2) 0.048(2) 0.056(3) -0.001(2) 0.0018(19) -0.0097(19)
C6 0.063(3) 0.045(2) 0.070(3) -0.009(2) -0.009(2) 0.000(2)
C9 0.073(3) 0.047(2) 0.060(3) -0.011(2) -0.020(2) -0.001(2)
C8 0.045(2) 0.052(2) 0.054(2) -0.0069(19) -0.0091(17) 0.0024(18)
C16 0.045(2) 0.043(2) 0.071(3) -0.003(2) -0.0138(19) 0.0052(17)
N4 0.059(2) 0.0450(19) 0.101(3) -0.0157(19) -0.037(2) 0.0151(16)
C20 0.062(3) 0.054(3) 0.076(3) -0.009(2) -0.030(2) 0.013(2)
C3 0.047(2) 0.043(2) 0.067(3) -0.0025(19) -0.0076(19) 0.0012(18)
C13 0.080(3) 0.058(3) 0.067(3) -0.007(2) -0.012(2) 0.011(2)
C22 0.046(2) 0.049(2) 0.076(3) -0.004(2) -0.021(2) 0.0078(18)
C18 0.058(3) 0.054(3) 0.079(3) -0.020(2) -0.022(2) 0.013(2)
C31 0.063(3) 0.055(3) 0.072(3) -0.002(2) -0.015(2) 0.007(2)
C26 0.060(3) 0.054(3) 0.068(3) 0.003(2) -0.011(2) -0.007(2)
C19 0.047(2) 0.051(2) 0.082(3) -0.014(2) -0.023(2) 0.0068(19)
C28 0.054(2) 0.046(2) 0.082(3) -0.004(2) -0.026(2) 0.010(2)
C30 0.046(2) 0.058(3) 0.112(4) -0.021(3) -0.015(2) 0.000(2)
C33 0.051(3) 0.062(3) 0.101(4) -0.007(3) -0.014(2) 0.001(2)
C23 0.050(2) 0.041(2) 0.082(3) -0.002(2) -0.012(2) -0.0021(18)
C24 0.055(2) 0.049(2) 0.059(3) 0.0044(18) -0.0108(19) 0.006(2)
C21 0.057(3) 0.058(3) 0.073(3) -0.017(2) -0.018(2) 0.008(2)
C10 0.057(3) 0.053(3) 0.065(3) -0.001(2) -0.010(2) 0.011(2)
C27 0.060(3) 0.057(3) 0.070(3) 0.008(2) -0.024(2) 0.002(2)
C34 0.054(2) 0.061(3) 0.056(3) 0.002(2) 0.0054(19) -0.008(2)
C14 0.109(5) 0.090(4) 0.109(5) -0.034(4) 0.022(4) -0.032(4)
C29 0.051(3) 0.062(3) 0.104(4) -0.023(3) -0.010(2) 0.010(2)
C39 0.103(4) 0.080(3) 0.063(3) 0.002(3) 0.015(3) -0.032(3)
C32 0.057(3) 0.068(3) 0.094(4) -0.016(3) 0.002(2) 0.010(2)
C4 0.082(3) 0.057(3) 0.091(3) -0.011(2) -0.036(3) 0.017(2)
C36 0.083(3) 0.094(4) 0.057(3) -0.009(3) 0.010(2) -0.012(3)
N3 0.148(5) 0.102(4) 0.104(4) -0.038(3) -0.017(4) 0.007(3)
C12 0.084(4) 0.143(6) 0.145(6) -0.063(5) 0.014(4) -0.005(4)
C15 0.132(6) 0.108(5) 0.107(5) -0.043(4) 0.013(4) -0.040(4)
C11 0.114(5) 0.157(7) 0.168(7) -0.099(6) -0.007(5) 0.019(4)
O1W 0.300(12) 0.116(6) 0.127(6) 0.000 0.058(6) 0.000
O3W 0.74(3) 0.159(10) 0.223(12) 0.000 0.280(17) 0.000

loop_
_atom_type_symbol
_atom_type_description
_atom_type_scat_dispersion_real
_atom_type_scat_dispersion_imag
_atom_type_scat_source
C C 0.0033 0.0016 'International Tables Vol C Tables 4.2.6.8 and 6.1.1.4'
H H 0.0000 0.0000 'International Tables Vol C Tables 4.2.6.8 and 6.1.1.4'
N N 0.0061 0.0033 'International Tables Vol C Tables 4.2.6.8 and 6.1.1.4'
O O 0.0106 0.0060 'International Tables Vol C Tables 4.2.6.8 and 6.1.1.4'
Cd Cd -0.8075 1.2024 'International Tables Vol C Tables 4.2.6.8 and 6.1.1.4'

loop_
_geom_angle_atom_site_label_1
_geom_angle_atom_site_label_2
_geom_angle_atom_site_label_3
_geom_angle
_geom_angle_site_symmetry_1
_geom_angle_site_symmetry_3
H2WD O2W H2WB 109.5 . .
C41 O4 Cd1 90.4(3) . 5_766
C41 O3 Cd1 93.8(2) . 5_766
O4 C41 O3 121.1(4) . .
O4 C41 C35 118.2(4) . .
O3 C41 C35 120.8(4) . .
C37 C38 C39 121.1(5) . .
C37 C38 H38 119.4 . .
C39 C38 H38 119.4 . .
C36 C37 C38 119.8(5) . .
C36 C37 H37 120.1 . .
C38 C37 H37 120.1 . .
C36 C35 C34 119.3(4) . .
C36 C35 C41 118.6(4) . .
C34 C35 C41 122.1(4) . .
C1 N1 C5 116.0(4) . .
C1 N1 Cd1 121.4(3) . 6_566
C5 N1 Cd1 122.6(3) . 6_566
N1 C5 C4 123.3(4) . .
N1 C5 H5 118.3 . .
C4 C5 H5 118.3 . .
N1 C1 C2 123.3(4) . .
N1 C1 H1 118.4 . .
C2 C1 H1 118.4 . .
C3 C2 C1 121.2(4) . .
C3 C2 H2 119.4 . .
C1 C2 H2 119.4 . .
N1 Cd1 N2 99.59(12) 6_656 .
N1 Cd1 O5 97.41(11) 6_656 .
N2 Cd1 O5 162.93(10) . .
N1 Cd1 O3 134.32(11) 6_656 5_766
N2 Cd1 O3 88.56(10) . 5_766
O5 Cd1 O3 80.62(9) . 5_766
N1 Cd1 O1 141.05(11) 6_656 .
N2 Cd1 O1 83.33(10) . .
O5 Cd1 O1 82.51(9) . .
O3 Cd1 O1 84.34(10) 5_766 .
N1 Cd1 O2 88.01(12) 6_656 .
N2 Cd1 O2 98.64(11) . .
O5 Cd1 O2 80.40(11) . .
O3 Cd1 O2 135.41(10) 5_766 .
O1 Cd1 O2 53.39(10) . .
N1 Cd1 O4 81.66(12) 6_656 5_766
N2 Cd1 O4 103.14(13) . 5_766
O5 Cd1 O4 80.80(13) . 5_766
O3 Cd1 O4 52.82(10) 5_766 5_766
O1 Cd1 O4 135.91(11) . 5_766
O2 Cd1 O4 157.15(13) . 5_766
N1 Cd1 C40 115.02(13) 6_656 .
N2 Cd1 C40 94.14(11) . .
O5 Cd1 C40 77.20(10) . .
O3 Cd1 C40 109.01(11) 5_766 .
O1 Cd1 C40 26.73(10) . .
O2 Cd1 C40 27.03(11) . .
O4 Cd1 C40 153.79(12) 5_766 .
C40 O1 Cd1 92.1(2) . .
Cd1 O5 H5B 109.5 . .
Cd1 O5 H5E 109.5 . .
H5B O5 H5E 141.0 . .
C26 C25 C24 117.5(4) . .
C26 C25 C8 119.6(4) . .
C24 C25 C8 122.8(4) . .
C16 C17 C18 122.0(4) . .
C16 C17 H17 119.0 . .
C18 C17 H17 119.0 . .
C40 O2 Cd1 90.4(3) . .
C6 C7 C8 119.7(4) . .
C6 C7 H7 120.1 . .
C8 C7 H7 120.1 . .
C10 N2 C6 116.4(3) . .
C10 N2 Cd1 128.5(3) . .
C6 N2 Cd1 114.7(3) . .
O1 C40 O2 122.4(4) . .
O1 C40 C34 119.4(4) . .
O2 C40 C34 118.1(4) . .
O1 C40 Cd1 61.2(2) . .
O2 C40 Cd1 62.6(2) . .
C34 C40 Cd1 168.3(3) . .
N2 C6 C7 123.3(4) . .
N2 C6 H6 118.4 . .
C7 C6 H6 118.4 . .
C8 C9 C10 119.5(4) . .
C8 C9 H9 120.3 . .
C10 C9 H9 120.3 . .
C9 C8 C7 116.9(4) . .
C9 C8 C25 122.2(4) . .
C7 C8 C25 120.9(3) . .
C17 C16 C21 117.5(4) . .
C17 C16 C3 122.2(4) . .
C21 C16 C3 120.3(4) . .
C22 N4 C19 119.5(3) . .
C22 N4 C28 120.0(3) . .
C19 N4 C28 119.3(3) . .
C21 C20 C19 120.2(4) . .
C21 C20 H20 119.9 . .
C19 C20 H20 119.9 . .
C2 C3 C4 115.8(4) . .
C2 C3 C16 122.9(4) . .
C4 C3 C16 121.3(4) . .
C12 C13 C14 115.1(5) . .
C12 C13 C31 122.4(5) . .
C14 C13 C31 122.4(5) . .
C27 C22 C23 118.9(4) . .
C27 C22 N4 120.9(4) . .
C23 C22 N4 120.2(4) . .
C19 C18 C17 119.8(4) . .
C19 C18 H18 120.1 . .
C17 C18 H18 120.1 . .
C30 C31 C32 117.1(4) . .
C30 C31 C13 121.7(4) . .
C32 C31 C13 121.2(4) . .
C27 C26 C25 120.9(4) . .
C27 C26 H26 119.5 . .
C25 C26 H26 119.5 . .
C18 C19 C20 119.0(4) . .
C18 C19 N4 122.0(4) . .
C20 C19 N4 119.0(4) . .
C29 C28 C33 118.6(4) . .
C29 C28 N4 120.0(4) . .
C33 C28 N4 121.4(4) . .
C29 C30 C31 122.0(4) . .
C29 C30 H30 119.0 . .
C31 C30 H30 119.0 . .
C32 C33 C28 120.7(4) . .
C32 C33 H33 119.7 . .
C28 C33 H33 119.7 . .
C24 C23 C22 120.1(4) . .
C24 C23 H23 120.0 . .
C22 C23 H23 120.0 . .
C23 C24 C25 121.7(4) . .
C23 C24 H24 119.2 . .
C25 C24 H24 119.2 . .
C20 C21 C16 121.3(4) . .
C20 C21 H21 119.3 . .
C16 C21 H21 119.3 . .
N2 C10 C9 124.1(4) . .
N2 C10 H10 117.9 . .
C9 C10 H10 117.9 . .
C26 C27 C22 120.9(4) . .
C26 C27 H27 119.5 . .
C22 C27 H27 119.5 . .
C39 C34 C35 120.0(4) . .
C39 C34 C40 118.0(4) . .
C35 C34 C40 121.9(4) . .
C15 C14 C13 120.1(6) . .
C15 C14 H14 120.0 . .
C13 C14 H14 120.0 . .
C30 C29 C28 119.8(4) . .
C30 C29 H29 120.1 . .
C28 C29 H29 120.1 . .
C38 C39 C34 118.8(5) . .
C38 C39 H39 120.6 . .
C34 C39 H39 120.6 . .
C33 C32 C31 121.7(4) . .
C33 C32 H32 119.1 . .
C31 C32 H32 119.1 . .
C5 C4 C3 120.3(4) . .
C5 C4 H4 119.9 . .
C3 C4 H4 119.9 . .
C37 C36 C35 120.9(5) . .
C37 C36 H36 119.5 . .
C35 C36 H36 119.5 . .
C15 N3 C11 114.3(6) . .
C13 C12 C11 119.2(7) . .
C13 C12 H12 120.4 . .
C11 C12 H12 120.4 . .
N3 C15 C14 125.2(6) . .
N3 C15 H15 117.4 . .
C14 C15 H15 117.4 . .
N3 C11 C12 125.9(7) . .
N3 C11 H11 117.0 . .
C12 C11 H11 117.0 . .
H1WD O1W H1WC 109.5 . .
H3WA O3W H3WD 109.8 . .

loop_
_geom_bond_atom_site_label_1
_geom_bond_atom_site_label_2
_geom_bond_distance
_geom_bond_site_symmetry_2
O2W H2WD 0.8500 .
O2W H2WB 0.8499 .
O4 C41 1.246(5) .
O4 Cd1 2.481(4) 5_766
O3 C41 1.252(5) .
O3 Cd1 2.406(3) 5_766
C41 C35 1.501(6) .
C38 C37 1.371(8) .
C38 C39 1.376(7) .
C38 H38 0.9300 .
C37 C36 1.348(7) .
C37 H37 0.9300 .
C35 C36 1.375(6) .
C35 C34 1.389(6) .
N1 C1 1.315(5) .
N1 C5 1.348(6) .
N1 Cd1 2.297(3) 6_566
C5 C4 1.361(6) .
C5 H5 0.9300 .
C1 C2 1.372(6) .
C1 H1 0.9300 .
C2 C3 1.361(6) .
C2 H2 0.9300 .
Cd1 N1 2.297(3) 6_656
Cd1 N2 2.337(3) .
Cd1 O5 2.374(3) .
Cd1 O3 2.406(3) 5_766
Cd1 O1 2.420(3) .
Cd1 O2 2.449(3) .
Cd1 O4 2.481(4) 5_766
Cd1 C40 2.759(4) .
O1 C40 1.242(5) .
O5 H5B 0.9600 .
O5 H5E 0.9600 .
C25 C26 1.393(6) .
C25 C24 1.397(6) .
C25 C8 1.480(5) .
C17 C16 1.374(5) .
C17 C18 1.381(6) .
C17 H17 0.9300 .
O2 C40 1.254(5) .
C7 C6 1.377(6) .
C7 C8 1.389(5) .
C7 H7 0.9300 .
N2 C10 1.321(5) .
N2 C6 1.328(5) .
C40 C34 1.508(6) .
C6 H6 0.9300 .
C9 C8 1.364(5) .
C9 C10 1.382(5) .
C9 H9 0.9300 .
C16 C21 1.384(6) .
C16 C3 1.484(5) .
N4 C22 1.415(5) .
N4 C19 1.418(5) .
N4 C28 1.424(5) .
C20 C21 1.378(5) .
C20 C19 1.384(6) .
C20 H20 0.9300 .
C3 C4 1.379(6) .
C13 C12 1.364(7) .
C13 C14 1.380(7) .
C13 C31 1.510(6) .
C22 C27 1.384(6) .
C22 C23 1.391(6) .
C18 C19 1.377(6) .
C18 H18 0.9300 .
C31 C30 1.384(6) .
C31 C32 1.399(6) .
C26 C27 1.384(5) .
C26 H26 0.9300 .
C28 C29 1.389(6) .
C28 C33 1.398(6) .
C30 C29 1.380(6) .
C30 H30 0.9300 .
C33 C32 1.356(6) .
C33 H33 0.9300 .
C23 C24 1.381(5) .
C23 H23 0.9300 .
C24 H24 0.9300 .
C21 H21 0.9300 .
C10 H10 0.9300 .
C27 H27 0.9300 .
C34 C39 1.376(6) .
C14 C15 1.366(8) .
C14 H14 0.9300 .
C29 H29 0.9300 .
C39 H39 0.9300 .
C32 H32 0.9300 .
C4 H4 0.9300 .
C36 H36 0.9300 .
N3 C15 1.299(8) .
N3 C11 1.300(8) .
C12 C11 1.377(8) .
C12 H12 0.9300 .
C15 H15 0.9300 .
C11 H11 0.9300 .
O1W H1WD 0.8501 .
O1W H1WC 0.8501 .
O3W H3WA 0.8500 .
O3W H3WD 0.8498 .
